data_4333416
loop_
_publ_author_name
'Chaudhuri, Phalguni'
'Weyherm\"uller, Thomas'
'Wagner, Rita'
'Khanra, Sumit'
'Biswas, Biplab'
'Bothe, Eberhard'
'Bill, Eckhard'

_publ_section_title
;
 Tridentate Facial Ligation of Tris(pyridine-2-aldoximato)nickel(II) and
 Tris(imidazole-2-aldoximato)nickel(II) To Generate NiIIFeIIINiII,
 MnIIINiII, NiIINiII, and ZnIINiIIand the Electrooxidized MnIVNiII,
 NiIINiIII, and ZnIINiIIISpecies:&#x00A0; A Magnetostructural,
 Electrochemical, and EPR Spectroscopic Study
;
_journal_issue 21
_journal_name_full 'Inorganic Chemistry'
_journal_page_first 9003
_journal_page_last 9016
_journal_paper_doi 10.1021/ic701073j
_journal_volume 46
_journal_year 2007
_chemical_formula_moiety '[C27 H36 N9 Ni2 O3]+, (ClO4)-, H2O'
_chemical_formula_sum 'C27 H38 Cl N9 Ni2 O8'
_chemical_formula_weight 769.53
_chemical_name_systematic
;
  ?
;
_space_group_IT_number 4
_symmetry_cell_setting monoclinic
_symmetry_space_group_name_Hall 'P 2yb'
_symmetry_space_group_name_H-M 'P 1 21 1'
_atom_sites_solution_hydrogens geom
_atom_sites_solution_primary direct
_atom_sites_solution_secondary difmap
_audit_creation_method SHELXL-97
_cell_angle_alpha 90.00
_cell_angle_beta 112.61(1)
_cell_angle_gamma 90.00
_cell_formula_units_Z 2
_cell_length_a 9.2784(3)
_cell_length_b 16.5598(9)
_cell_length_c 11.3633(6)
_cell_measurement_temperature 100(2)
_cell_volume 1611.76(18)
_computing_cell_refinement 'Nonius Collect Software'
_computing_data_collection 'Nonius Collect Software'
_computing_data_reduction 'Nonius Collect Software'
_computing_structure_refinement 'SHELXL-97 (Sheldrick, 1997)'
_computing_structure_solution 'SHELXS-97 (Sheldrick, 1990)'
_diffrn_ambient_temperature 100(2)
_diffrn_measured_fraction_theta_full 0.995
_diffrn_measured_fraction_theta_max 0.995
_diffrn_measurement_device_type 'Bruker-Nonius Kappa-CCD'
_diffrn_measurement_method '503 images at 1.5 deg stepwise rotation in omega and phi, 142 sec./frame'
_diffrn_radiation_monochromator graphite
_diffrn_radiation_source 'rotating anode, 50 kV, 70 mA'
_diffrn_radiation_type MoK\a
_diffrn_radiation_wavelength 0.71073
_diffrn_reflns_av_R_equivalents 0.0704
_diffrn_reflns_av_sigmaI/netI 0.0909
_diffrn_reflns_limit_h_max 13
_diffrn_reflns_limit_h_min -12
_diffrn_reflns_limit_k_max 23
_diffrn_reflns_limit_k_min -23
_diffrn_reflns_limit_l_max 16
_diffrn_reflns_limit_l_min -16
_diffrn_reflns_number 30948
_diffrn_reflns_theta_full 30.97
_diffrn_reflns_theta_max 30.97
_diffrn_reflns_theta_min 4.08
_exptl_absorpt_coefficient_mu 1.314
_exptl_absorpt_correction_type none
_exptl_crystal_colour 'brownish red'
_exptl_crystal_density_diffrn 1.586
_exptl_crystal_density_method 'not measured'
_exptl_crystal_description 'transparent block'
_exptl_crystal_F_000 800
_exptl_crystal_size_max 0.10
_exptl_crystal_size_mid 0.04
_exptl_crystal_size_min 0.03
_refine_diff_density_max 0.627
_refine_diff_density_min -0.482
_refine_diff_density_rms 0.094
_refine_ls_abs_structure_details 'Flack H D (1983), Acta Cryst. A39, 876-881'
_refine_ls_abs_structure_Flack -0.001(9)
_refine_ls_extinction_method none
_refine_ls_goodness_of_fit_ref 1.053
_refine_ls_hydrogen_treatment mixed
_refine_ls_matrix_type full
_refine_ls_number_parameters 433
_refine_ls_number_reflns 10193
_refine_ls_number_restraints 2
_refine_ls_restrained_S_all 1.053
_refine_ls_R_factor_all 0.0673
_refine_ls_R_factor_gt 0.0484
_refine_ls_shift/su_max 0.001
_refine_ls_shift/su_mean 0.000
_refine_ls_structure_factor_coef Fsqd
_refine_ls_weighting_details 'w=1/[\s^2^(Fo^2^)+(0.0000P)^2^+0.3205P] where P=(Fo^2^+2Fc^2^)/3'
_refine_ls_weighting_scheme calc
_refine_ls_wR_factor_gt 0.0761
_refine_ls_wR_factor_ref 0.0820
_reflns_number_gt 8414
_reflns_number_total 10193
_reflns_threshold_expression >2sigma(I)
_cod_data_source_file ic701073jsup1.cif
_cod_data_source_block 3a
_cod_depositor_comments
;
The following automatic conversions were performed:

'_symmetry_cell_setting' value 'Monoclinic' changed to 'monoclinic'
according to /home/saulius/struct/CIF-dictionaries/cif_core.dic
dictionary named 'cif_core.dic' version 2.4.2 from 2011-04-26.

Automatic conversion script
Id: cif_fix_values 1891 2012-01-12 08:04:46Z andrius 

The following automatic conversions were performed:

'_refine_ls_weighting_scheme' value 'calc
w=1/[\s^2^(Fo^2^)+(0.0000P)^2^+0.3205P] where P=(Fo^2^+2Fc^2^)/3' was
changed to 'calc'. New tag '_refine_ls_weighting_details' was
created. The value of the new tag was set to
'w=1/[\s^2^(Fo^2^)+(0.0000P)^2^+0.3205P] where P=(Fo^2^+2Fc^2^)/3'.

Automatic conversion script
Id: cif_fix_values 3143 2015-03-26 13:38:13Z robertas 
;
_cod_original_cell_volume 1611.76(13)
_cod_original_sg_symbol_H-M P2(1)
_cod_database_code 4333416

loop_
_symmetry_equiv_pos_as_xyz
'x, y, z'
'-x, y+1/2, -z'

loop_
_atom_site_label
_atom_site_type_symbol
_atom_site_fract_x
_atom_site_fract_y
_atom_site_fract_z
_atom_site_U_iso_or_equiv
_atom_site_adp_type
_atom_site_occupancy
_atom_site_calc_flag
_atom_site_refinement_flags
Ni1 Ni 0.09148(4) 0.38375(2) 0.21680(3) 0.01144(8) Uani 1 d .
Ni2 Ni 0.32728(4) 0.51556(2) 0.45174(3) 0.01095(8) Uani 1 d .
N1 N -0.0832(3) 0.40536(15) 0.0314(2) 0.0166(5) Uani 1 d .
C2 C -0.2258(4) 0.3584(2) 0.0164(3) 0.0261(8) Uani 1 d .
H2A H -0.2297 0.3089 -0.0335 0.031 Uiso 1 calc R
H2B H -0.3196 0.3911 -0.0310 0.031 Uiso 1 calc R
C3 C -0.2262(4) 0.3360(2) 0.1437(3) 0.0265(8) Uani 1 d .
H3A H -0.2469 0.3848 0.1850 0.032 Uiso 1 calc R
H3B H -0.3115 0.2970 0.1317 0.032 Uiso 1 calc R
N4 N -0.0760(3) 0.29977(15) 0.2284(2) 0.0146(5) Uani 1 d .
C5 C -0.0470(4) 0.2201(2) 0.1818(3) 0.0251(8) Uani 1 d .
H5A H -0.1255 0.2109 0.0947 0.030 Uiso 1 calc R
H5B H -0.0593 0.1771 0.2376 0.030 Uiso 1 calc R
C6 C 0.1145(4) 0.21520(19) 0.1800(3) 0.0230(7) Uani 1 d .
H6A H 0.1915 0.2081 0.2683 0.028 Uiso 1 calc R
H6B H 0.1205 0.1672 0.1302 0.028 Uiso 1 calc R
N7 N 0.1559(3) 0.28763(15) 0.1242(2) 0.0159(5) Uani 1 d .
C8 C 0.0631(4) 0.2929(2) -0.0157(3) 0.0238(7) Uani 1 d .
H8A H -0.0213 0.2520 -0.0403 0.029 Uiso 1 calc R
H8B H 0.1315 0.2806 -0.0622 0.029 Uiso 1 calc R
C9 C -0.0078(4) 0.3762(2) -0.0536(3) 0.0256(7) Uani 1 d .
H9A H 0.0751 0.4147 -0.0510 0.031 Uiso 1 calc R
H9B H -0.0860 0.3744 -0.1422 0.031 Uiso 1 calc R
C10 C -0.1206(4) 0.49164(19) 0.0068(3) 0.0228(7) Uani 1 d .
H10A H -0.0252 0.5217 0.0184 0.034 Uiso 1 calc R
H10B H -0.1653 0.5119 0.0665 0.034 Uiso 1 calc R
H10C H -0.1963 0.4987 -0.0808 0.034 Uiso 1 calc R
C11 C -0.0731(4) 0.2928(2) 0.3585(3) 0.0210(7) Uani 1 d .
H11A H -0.0791 0.3468 0.3917 0.031 Uiso 1 calc R
H11B H 0.0241 0.2666 0.4136 0.031 Uiso 1 calc R
H11C H -0.1624 0.2605 0.3568 0.031 Uiso 1 calc R
C12 C 0.3250(3) 0.2859(2) 0.1522(3) 0.0228(7) Uani 1 d .
H12A H 0.3833 0.2859 0.2447 0.034 Uiso 1 calc R
H12B H 0.3536 0.3337 0.1150 0.034 Uiso 1 calc R
H12C H 0.3504 0.2370 0.1154 0.034 Uiso 1 calc R
O21 O 0.2510(2) 0.34280(12) 0.38858(19) 0.0140(4) Uani 1 d .
N22 N 0.2855(3) 0.39857(15) 0.4790(2) 0.0125(5) Uani 1 d .
C23 C 0.2961(3) 0.3783(2) 0.5923(3) 0.0151(6) Uani 1 d .
H23 H 0.2878 0.3237 0.6145 0.018 Uiso 1 calc R
C24 C 0.3213(3) 0.44364(19) 0.6836(3) 0.0147(6) Uani 1 d .
C25 C 0.3283(4) 0.43092(19) 0.8064(3) 0.0192(7) Uani 1 d .
H25 H 0.3194 0.3779 0.8349 0.023 Uiso 1 calc R
C26 C 0.3484(4) 0.4964(2) 0.8865(3) 0.0224(7) Uani 1 d .
H26 H 0.3530 0.4890 0.9708 0.027 Uiso 1 calc R
C27 C 0.3618(4) 0.5730(2) 0.8427(3) 0.0207(7) Uani 1 d .
H27 H 0.3770 0.6189 0.8962 0.025 Uiso 1 calc R
C28 C 0.3526(3) 0.58048(19) 0.7192(3) 0.0150(6) Uani 1 d .
H28 H 0.3606 0.6331 0.6891 0.018 Uiso 1 calc R
N29 N 0.3333(2) 0.51907(16) 0.6395(2) 0.0133(5) Uani 1 d .
O31 O 0.2430(2) 0.46291(12) 0.18034(19) 0.0142(4) Uani 1 d .
N32 N 0.3585(3) 0.48417(14) 0.2895(2) 0.0124(5) Uani 1 d .
C33 C 0.4992(3) 0.48783(17) 0.2937(3) 0.0147(6) Uani 1 d .
H33 H 0.5220 0.4790 0.2201 0.018 Uiso 1 calc R
C34 C 0.6216(3) 0.50613(18) 0.4171(3) 0.0132(6) Uani 1 d .
C35 C 0.7780(3) 0.5109(2) 0.4342(3) 0.0157(6) Uani 1 d .
H35 H 0.8082 0.5050 0.3637 0.019 Uiso 1 calc R
C36 C 0.8882(3) 0.52434(19) 0.5545(3) 0.0184(6) Uani 1 d .
H36 H 0.9955 0.5283 0.5679 0.022 Uiso 1 calc R
C37 C 0.8419(3) 0.53208(17) 0.6560(3) 0.0167(6) Uani 1 d .
H37 H 0.9165 0.5403 0.7401 0.020 Uiso 1 calc R
C38 C 0.6833(3) 0.52756(18) 0.6316(3) 0.0151(6) Uani 1 d .
H38 H 0.6508 0.5337 0.7009 0.018 Uiso 1 calc R
N39 N 0.5744(2) 0.51499(17) 0.5151(2) 0.0132(5) Uani 1 d .
O41 O -0.0013(2) 0.46998(11) 0.29345(19) 0.0126(4) Uani 1 d .
N42 N 0.0968(3) 0.53090(14) 0.3457(2) 0.0123(5) Uani 1 d .
C43 C 0.0466(3) 0.60407(17) 0.3223(3) 0.0130(6) Uani 1 d .
H43 H -0.0601 0.6160 0.2739 0.016 Uiso 1 calc R
C44 C 0.1628(3) 0.66739(18) 0.3743(3) 0.0134(6) Uani 1 d .
C45 C 0.1232(3) 0.74879(17) 0.3619(3) 0.0151(6) Uani 1 d .
H45 H 0.0176 0.7652 0.3197 0.018 Uiso 1 calc R
C46 C 0.2404(4) 0.80546(18) 0.4121(3) 0.0186(7) Uani 1 d .
H46 H 0.2161 0.8614 0.4049 0.022 Uiso 1 calc R
C47 C 0.3936(4) 0.78007(19) 0.4730(3) 0.0169(6) Uani 1 d .
H47 H 0.4757 0.8180 0.5088 0.020 Uiso 1 calc R
C48 C 0.4234(4) 0.6985(2) 0.4800(3) 0.0178(6) Uani 1 d .
H48 H 0.5287 0.6811 0.5206 0.021 Uiso 1 calc R
N49 N 0.3119(3) 0.64199(15) 0.4327(2) 0.0127(5) Uani 1 d .
Cl50 Cl 0.60377(9) 0.68720(5) 0.16606(7) 0.01703(15) Uani 1 d .
O51 O 0.6355(3) 0.60782(14) 0.1305(2) 0.0266(6) Uani 1 d .
O52 O 0.7477(3) 0.73112(14) 0.2240(2) 0.0289(6) Uani 1 d .
O53 O 0.5057(3) 0.73046(15) 0.0534(2) 0.0333(6) Uani 1 d .
O54 O 0.5278(3) 0.68150(16) 0.2538(2) 0.0345(6) Uani 1 d .
O60 O 0.2064(3) 0.62751(16) 0.0922(3) 0.0333(6) Uani 1 d D
H60A H 0.209(5) 0.5788(19) 0.133(4) 0.050 Uiso 1 d D
H60B H 0.301(4) 0.652(2) 0.139(4) 0.050 Uiso 1 d D

loop_
_atom_site_aniso_label
_atom_site_aniso_U_11
_atom_site_aniso_U_22
_atom_site_aniso_U_33
_atom_site_aniso_U_23
_atom_site_aniso_U_13
_atom_site_aniso_U_12
Ni1 0.01273(17) 0.01175(17) 0.01006(17) -0.00128(15) 0.00465(14) -0.00094(15)
Ni2 0.01079(17) 0.01174(17) 0.01054(17) -0.00080(15) 0.00435(14) 0.00006(15)
N1 0.0149(12) 0.0214(14) 0.0127(13) -0.0032(10) 0.0044(10) -0.0019(10)
C2 0.0191(16) 0.0290(19) 0.0261(18) 0.0016(15) 0.0041(15) -0.0043(14)
C3 0.0168(16) 0.034(2) 0.0256(18) -0.0029(16) 0.0049(14) -0.0076(14)
N4 0.0176(13) 0.0121(12) 0.0152(13) -0.0040(10) 0.0076(11) -0.0033(10)
C5 0.039(2) 0.0167(16) 0.0260(19) -0.0038(14) 0.0199(17) -0.0106(15)
C6 0.034(2) 0.0125(15) 0.0279(19) -0.0002(13) 0.0184(16) 0.0006(14)
N7 0.0219(14) 0.0168(13) 0.0106(12) -0.0005(10) 0.0080(11) -0.0001(11)
C8 0.0296(18) 0.0269(18) 0.0161(17) -0.0053(14) 0.0101(15) 0.0020(15)
C9 0.0300(17) 0.0313(19) 0.0142(15) -0.0019(15) 0.0073(14) 0.0020(17)
C10 0.0235(17) 0.0240(18) 0.0161(16) 0.0008(13) 0.0022(14) 0.0005(13)
C11 0.0281(18) 0.0190(16) 0.0209(17) -0.0007(13) 0.0150(15) -0.0050(14)
C12 0.0228(17) 0.0253(18) 0.0236(18) -0.0035(14) 0.0127(15) 0.0028(14)
O21 0.0180(11) 0.0112(10) 0.0129(10) -0.0012(8) 0.0062(9) 0.0024(8)
N22 0.0091(11) 0.0168(14) 0.0113(12) -0.0009(10) 0.0036(10) 0.0026(9)
C23 0.0183(14) 0.0121(13) 0.0141(13) 0.0009(12) 0.0053(11) 0.0002(12)
C24 0.0126(15) 0.0167(15) 0.0144(15) -0.0009(12) 0.0048(12) 0.0015(12)
C25 0.0234(17) 0.0176(16) 0.0162(16) 0.0012(13) 0.0074(13) 0.0003(13)
C26 0.0265(17) 0.030(2) 0.0115(15) -0.0004(13) 0.0082(13) 0.0010(14)
C27 0.0227(17) 0.0228(17) 0.0147(16) -0.0052(13) 0.0052(14) 0.0003(14)
C28 0.0155(15) 0.0140(15) 0.0144(15) -0.0017(12) 0.0043(12) -0.0005(12)
N29 0.0104(11) 0.0156(12) 0.0126(11) 0.0001(11) 0.0029(9) 0.0017(11)
O31 0.0142(10) 0.0169(11) 0.0088(10) -0.0014(8) 0.0014(8) -0.0035(8)
N32 0.0132(12) 0.0109(11) 0.0107(12) 0.0008(9) 0.0017(10) -0.0013(9)
C33 0.0174(15) 0.0151(14) 0.0139(14) 0.0016(11) 0.0087(12) 0.0007(11)
C34 0.0147(14) 0.0098(14) 0.0149(14) 0.0000(12) 0.0056(11) 0.0002(12)
C35 0.0165(13) 0.0148(14) 0.0173(14) -0.0020(13) 0.0081(12) 0.0002(13)
C36 0.0112(13) 0.0161(15) 0.0256(16) 0.0016(13) 0.0047(12) 0.0003(12)
C37 0.0104(13) 0.0154(16) 0.0199(15) -0.0005(12) 0.0010(12) -0.0002(11)
C38 0.0156(14) 0.0141(16) 0.0156(14) 0.0016(12) 0.0058(12) 0.0018(12)
N39 0.0125(11) 0.0120(11) 0.0149(11) 0.0005(11) 0.0051(9) 0.0014(11)
O41 0.0129(10) 0.0097(10) 0.0160(11) -0.0037(8) 0.0064(9) -0.0036(8)
N42 0.0143(12) 0.0113(13) 0.0136(12) -0.0011(9) 0.0079(10) -0.0014(9)
C43 0.0115(14) 0.0123(14) 0.0134(14) 0.0000(11) 0.0028(12) 0.0005(11)
C44 0.0130(14) 0.0168(15) 0.0105(14) 0.0040(11) 0.0047(12) 0.0000(11)
C45 0.0163(15) 0.0126(14) 0.0155(15) 0.0009(12) 0.0049(12) 0.0023(12)
C46 0.0255(17) 0.0112(14) 0.0176(16) 0.0006(12) 0.0068(14) -0.0012(12)
C47 0.0174(15) 0.0165(15) 0.0177(16) -0.0011(12) 0.0079(13) -0.0067(12)
C48 0.0159(15) 0.0228(17) 0.0147(15) 0.0004(13) 0.0061(13) -0.0040(12)
N49 0.0127(12) 0.0141(12) 0.0124(12) 0.0006(10) 0.0059(10) -0.0004(10)
Cl50 0.0172(4) 0.0159(4) 0.0170(4) -0.0001(3) 0.0054(3) 0.0020(3)
O51 0.0331(14) 0.0172(12) 0.0260(13) -0.0062(10) 0.0074(11) 0.0030(10)
O52 0.0204(12) 0.0221(13) 0.0437(16) -0.0102(12) 0.0117(12) -0.0046(10)
O53 0.0387(15) 0.0290(14) 0.0250(14) 0.0069(12) 0.0042(12) 0.0123(12)
O54 0.0421(16) 0.0412(16) 0.0298(14) -0.0037(13) 0.0244(13) -0.0079(13)
O60 0.0227(13) 0.0367(16) 0.0343(16) 0.0187(13) 0.0041(11) 0.0019(12)

loop_
_atom_type_symbol
_atom_type_description
_atom_type_scat_dispersion_real
_atom_type_scat_dispersion_imag
_atom_type_scat_source
C C 0.0033 0.0016 'International Tables Vol C Tables 4.2.6.8 and 6.1.1.4'
H H 0.0000 0.0000 'International Tables Vol C Tables 4.2.6.8 and 6.1.1.4'
N N 0.0061 0.0033 'International Tables Vol C Tables 4.2.6.8 and 6.1.1.4'
O O 0.0106 0.0060 'International Tables Vol C Tables 4.2.6.8 and 6.1.1.4'
Cl Cl 0.1484 0.1585 'International Tables Vol C Tables 4.2.6.8 and 6.1.1.4'
Ni Ni 0.3393 1.1124 'International Tables Vol C Tables 4.2.6.8 and 6.1.1.4'

loop_
_geom_angle_atom_site_label_1
_geom_angle_atom_site_label_2
_geom_angle_atom_site_label_3
_geom_angle
O41 Ni1 O21 95.38(8)
O41 Ni1 O31 94.17(8)
O21 Ni1 O31 95.86(8)
O41 Ni1 N7 171.97(9)
O21 Ni1 N7 89.21(9)
O31 Ni1 N7 91.91(9)
O41 Ni1 N4 89.60(8)
O21 Ni1 N4 90.10(9)
O31 Ni1 N4 172.62(9)
N7 Ni1 N4 83.80(10)
O41 Ni1 N1 91.10(9)
O21 Ni1 N1 170.39(9)
O31 Ni1 N1 90.72(9)
N7 Ni1 N1 83.57(10)
N4 Ni1 N1 82.85(10)
N22 Ni2 N42 89.47(9)
N22 Ni2 N32 89.80(9)
N42 Ni2 N32 88.79(9)
N22 Ni2 N49 163.62(9)
N42 Ni2 N49 78.46(9)
N32 Ni2 N49 100.85(9)
N22 Ni2 N29 78.69(10)
N42 Ni2 N29 102.06(9)
N32 Ni2 N29 163.99(9)
N49 Ni2 N29 92.91(10)
N22 Ni2 N39 100.90(10)
N42 Ni2 N39 163.22(9)
N32 Ni2 N39 78.19(9)
N49 Ni2 N39 93.50(10)
N29 Ni2 N39 92.96(8)
C10 N1 C9 109.3(3)
C10 N1 C2 110.5(2)
C9 N1 C2 112.3(3)
C10 N1 Ni1 112.57(19)
C9 N1 Ni1 102.69(18)
C2 N1 Ni1 109.25(19)
N1 C2 C3 110.6(3)
N4 C3 C2 112.2(3)
C11 N4 C3 109.5(2)
C11 N4 C5 110.7(2)
C3 N4 C5 112.5(3)
C11 N4 Ni1 112.44(18)
C3 N4 Ni1 102.82(19)
C5 N4 Ni1 108.76(18)
N4 C5 C6 111.8(3)
N7 C6 C5 112.7(3)
C6 N7 C12 108.8(2)
C6 N7 C8 111.5(3)
C12 N7 C8 111.2(2)
C6 N7 Ni1 103.17(18)
C12 N7 Ni1 112.78(19)
C8 N7 Ni1 109.18(19)
N7 C8 C9 111.4(3)
N1 C9 C8 112.0(3)
N22 O21 Ni1 112.14(16)
C23 N22 O21 119.5(3)
C23 N22 Ni2 117.0(2)
O21 N22 Ni2 123.48(17)
N22 C23 C24 116.4(3)
N29 C24 C25 121.9(3)
N29 C24 C23 115.7(3)
C25 C24 C23 122.4(3)
C26 C25 C24 119.1(3)
C25 C26 C27 119.3(3)
C28 C27 C26 118.0(3)
N29 C28 C27 124.4(3)
C28 N29 C24 117.4(2)
C28 N29 Ni2 130.8(2)
C24 N29 Ni2 111.7(2)
N32 O31 Ni1 110.10(15)
C33 N32 O31 119.1(2)
C33 N32 Ni2 116.6(2)
O31 N32 Ni2 124.27(17)
N32 C33 C34 116.7(3)
N39 C34 C35 122.0(3)
N39 C34 C33 115.8(2)
C35 C34 C33 122.1(3)
C36 C35 C34 119.0(3)
C35 C36 C37 119.6(3)
C36 C37 C38 118.2(3)
N39 C38 C37 123.0(3)
C38 N39 C34 118.1(2)
C38 N39 Ni2 129.93(18)
C34 N39 Ni2 111.74(18)
N42 O41 Ni1 113.20(15)
C43 N42 O41 119.2(2)
C43 N42 Ni2 117.1(2)
O41 N42 Ni2 123.53(17)
N42 C43 C44 116.1(3)
N49 C44 C45 122.2(3)
N49 C44 C43 115.7(3)
C45 C44 C43 122.1(3)
C46 C45 C44 118.8(3)
C45 C46 C47 119.5(3)
C48 C47 C46 118.2(3)
N49 C48 C47 123.6(3)
C48 N49 C44 117.7(3)
C48 N49 Ni2 129.8(2)
C44 N49 Ni2 112.11(19)
O54 Cl50 O51 110.18(15)
O54 Cl50 O52 109.52(15)
O51 Cl50 O52 109.66(13)
O54 Cl50 O53 109.84(15)
O51 Cl50 O53 109.38(14)
O52 Cl50 O53 108.23(15)

loop_
_geom_bond_atom_site_label_1
_geom_bond_atom_site_label_2
_geom_bond_distance
Ni1 O41 2.0284(19)
Ni1 O21 2.059(2)
Ni1 O31 2.077(2)
Ni1 N7 2.117(3)
Ni1 N4 2.127(2)
Ni1 N1 2.137(2)
Ni2 N22 2.023(2)
Ni2 N42 2.027(2)
Ni2 N32 2.040(2)
Ni2 N49 2.104(3)
Ni2 N29 2.114(2)
Ni2 N39 2.122(2)
N1 C10 1.471(4)
N1 C9 1.475(4)
N1 C2 1.487(4)
C2 C3 1.496(5)
C3 N4 1.482(4)
N4 C11 1.472(4)
N4 C5 1.484(4)
C5 C6 1.509(4)
C6 N7 1.475(4)
N7 C12 1.476(4)
N7 C8 1.491(4)
C8 C9 1.519(5)
O21 N22 1.326(3)
N22 C23 1.297(4)
C23 C24 1.454(4)
C24 N29 1.366(4)
C24 C25 1.388(4)
C25 C26 1.381(4)
C26 C27 1.385(5)
C27 C28 1.378(4)
C28 N29 1.327(4)
O31 N32 1.338(3)
N32 C33 1.289(4)
C33 C34 1.456(4)
C34 N39 1.353(3)
C34 C35 1.390(4)
C35 C36 1.375(4)
C36 C37 1.382(4)
C37 C38 1.391(4)
C38 N39 1.337(3)
O41 N42 1.335(3)
N42 C43 1.289(3)
C43 C44 1.457(4)
C44 N49 1.351(4)
C44 C45 1.390(4)
C45 C46 1.383(4)
C46 C47 1.385(4)
C47 C48 1.376(4)
C48 N49 1.344(4)
Cl50 O54 1.429(2)
Cl50 O51 1.438(2)
Cl50 O52 1.439(2)
Cl50 O53 1.443(2)
